data_7712215
loop_
_publ_author_name
'Cairns, Kelsey R.'
'King, Rhys P.'
'Bannister, Robert D.'
'Levason, William'
'Reid, Gillian'

_publ_section_title
;
 Synthesis, spectroscopic and structural properties of Sn(II) and Pb(II)
 triflate complexes with soft phosphine and arsine coordination.
;
_journal_issue 8
_journal_name_full 'Dalton transactions (Cambridge, England : 2003)'
_journal_page_first 2293
_journal_page_last 2308
_journal_paper_doi 10.1039/d2dt03687h
_journal_volume 52
_journal_year 2023
_chemical_formula_moiety 'C44 H42 F6 O6 P4 S2 Sn, C H2 Cl2'
_chemical_formula_sum 'C45 H44 Cl2 F6 O6 P4 S2 Sn'
_chemical_formula_weight 1172.39
_space_group_crystal_system monoclinic
_space_group_IT_number 14
_space_group_name_Hall '-P 2ybc'
_space_group_name_H-M_alt 'P 1 21/c 1'
_atom_sites_solution_hydrogens geom
_atom_sites_solution_primary dual
_audit_creation_date 2022-10-05
_audit_creation_method
;
Olex2 1.5-alpha
(compiled 2022.04.07 svn.rca3783a0 for OlexSys, GUI svn.r6498)
;
_audit_update_record
;
2022-11-02 deposited with the CCDC.	2023-01-23 downloaded from the CCDC.
;
_cell_angle_alpha 90
_cell_angle_beta 97.9480(10)
_cell_angle_gamma 90
_cell_formula_units_Z 4
_cell_length_a 16.1811(2)
_cell_length_b 14.49840(10)
_cell_length_c 21.3672(2)
_cell_measurement_reflns_used 68397
_cell_measurement_temperature 100.01(10)
_cell_measurement_theta_max 70.4000
_cell_measurement_theta_min 3.6510
_cell_volume 4964.59(9)
_computing_cell_refinement 'CrysAlisPro 1.171.42.70a (Rigaku OD, 2022)'
_computing_data_collection 'CrysAlisPro 1.171.42.70a (Rigaku OD, 2022)'
_computing_data_reduction 'CrysAlisPro 1.171.42.70a (Rigaku OD, 2022)'
_computing_molecular_graphics 'Olex2 1.5-alpha (Dolomanov et al., 2009)'
_computing_publication_material 'Olex2 1.5-alpha (Dolomanov et al., 2009)'
_computing_structure_refinement 'SHELXL 2018/3 (Sheldrick, 2015)'
_computing_structure_solution 'SHELXT 2018/2 (Sheldrick, 2018)'
_diffrn_ambient_environment N~2~
_diffrn_ambient_temperature 100.01(10)
_diffrn_detector 'hybrid pixel array detector'
_diffrn_detector_area_resol_mean 10
_diffrn_detector_dtime 0.000
_diffrn_detector_type 'Rigaku, HyPix 6000HE'
_diffrn_measured_fraction_theta_full 0.999
_diffrn_measured_fraction_theta_max 0.999
_diffrn_measurement_details
;
List of Runs (angles in degrees, time in seconds):

  # Type    Start    End  Width  t~exp~   \w     \q     \k     \f   Frames
#--------------------------------------------------------------------------
  1  \w    -89.00  89.00   0.50    1.00    --    0.00  10.00 -90.00  356
  2  \w    -84.00  94.00   0.50    4.00    --    5.00  39.00   0.00  356
  3  \w   -179.00  -1.00   0.50    4.00    --  -90.00  59.00-135.82  356
  4  \w   -179.00  -1.00   0.50    4.00    --  -90.00  51.00  -4.35  356
  5  \w   -179.00  -1.00   0.50    4.00    --  -90.00  59.00 -65.25  356
  6  \w   -179.00  -1.00   0.50    4.00    --  -90.00  56.00 -79.43  356
  7  \w   -179.00  -1.00   0.50    4.00    --  -90.00  59.00 -21.31  356
  8  \w   -179.00  -1.00   0.50    4.00    --  -90.00  59.00  41.12  356
  9  \w   -179.00  -1.00   0.50    4.00    --  -90.00  59.00  87.49  356
 10  \w   -179.00  -1.00   0.50    4.00    --  -90.00  58.00 116.76  356
 11  \w   -179.00  -1.00   0.50    4.00    --  -90.00  59.00-174.48  356
 12  \w   -179.00  -1.00   0.50    4.00    --  -90.00  59.00-174.48  356
 13  \w   -179.00  -1.00   0.50    4.00    --  -90.00  55.00-121.19  356
 14  \w   -179.00  -1.00   0.50    4.00    --  -90.00  59.00   4.90  356
 15  \w   -179.00  -1.00   0.50    4.00    --  -90.00   0.00-180.00  356
 16  \w   -179.00  -1.00   0.50    4.00    --  -90.00  59.00  66.89  356
 17  \w    -89.00  89.00   0.50    1.00    --    0.00  59.00  60.00  356
 18  \w   -179.00 -55.00   0.50    4.00    --  -90.00  58.00 155.46  248
;
_diffrn_measurement_device 'four-circle diffractometer'
_diffrn_measurement_device_details 'Rigaku, UG2 \k goniometer'
_diffrn_measurement_device_type
'Rigaku 007HF diffractometer equipped with Arc)Sec VHF Varimax confocal mirrors and a UG2 goniometer and HyPix 6000HE detector'
_diffrn_measurement_method 'profile data from \w-scans'
_diffrn_measurement_specimen_support 'MiTeGen loops'
_diffrn_orient_matrix_type 'CrysAlisPro convention (1999,Acta A55,543-557)'
_diffrn_orient_matrix_UB_11 0.0230606000
_diffrn_orient_matrix_UB_12 -0.1022478000
_diffrn_orient_matrix_UB_13 0.0116769000
_diffrn_orient_matrix_UB_21 -0.0918990000
_diffrn_orient_matrix_UB_22 -0.0223803000
_diffrn_orient_matrix_UB_23 0.0052093000
_diffrn_orient_matrix_UB_31 -0.0164379000
_diffrn_orient_matrix_UB_32 -0.0183038000
_diffrn_orient_matrix_UB_33 -0.0716433000
_diffrn_radiation_collimation 'Arc)Sec VHF Varimax focusing mirrors'
_diffrn_radiation_monochromator mirror
_diffrn_radiation_probe x-ray
_diffrn_radiation_type 'Cu K\a'
_diffrn_radiation_wavelength 1.54184
_diffrn_reflns_av_R_equivalents 0.0657
_diffrn_reflns_av_unetI/netI 0.0220
_diffrn_reflns_Laue_measured_fraction_full 0.999
_diffrn_reflns_Laue_measured_fraction_max 0.999
_diffrn_reflns_limit_h_max 19
_diffrn_reflns_limit_h_min -19
_diffrn_reflns_limit_k_max 17
_diffrn_reflns_limit_k_min -17
_diffrn_reflns_limit_l_max 24
_diffrn_reflns_limit_l_min -25
_diffrn_reflns_number 118476
_diffrn_reflns_point_group_measured_fraction_full 0.999
_diffrn_reflns_point_group_measured_fraction_max 0.999
_diffrn_reflns_theta_full 67.571
_diffrn_reflns_theta_max 67.571
_diffrn_reflns_theta_min 3.696
_diffrn_source 'Rotating anode'
_diffrn_source_current 30.0
_diffrn_source_power 1.2
_diffrn_source_target Cu
_diffrn_source_type 'Rigaku 007 HF'
_diffrn_source_voltage 40.0
_exptl_absorpt_coefficient_mu 7.689
_exptl_absorpt_correction_T_max 1.00000
_exptl_absorpt_correction_T_min 0.53787
_exptl_absorpt_correction_type multi-scan
_exptl_absorpt_process_details
;
CrysAlisPro 1.171.42.70a (Rigaku Oxford Diffraction, 2022)
Empirical absorption correction using spherical harmonics,
implemented in SCALE3 ABSPACK scaling algorithm.
;
_exptl_crystal_colour 'clear colourless'
_exptl_crystal_density_diffrn 1.569
_exptl_crystal_description block
_exptl_crystal_F_000 2368
_exptl_crystal_size_max 0.4
_exptl_crystal_size_mid 0.25
_exptl_crystal_size_min 0.1
_refine_diff_density_max 1.406
_refine_diff_density_min -0.767
_refine_diff_density_rms 0.087
_refine_ls_extinction_method none
_refine_ls_goodness_of_fit_ref 1.050
_refine_ls_hydrogen_treatment constr
_refine_ls_matrix_type full
_refine_ls_number_parameters 595
_refine_ls_number_reflns 8946
_refine_ls_number_restraints 0
_refine_ls_restrained_S_all 1.050
_refine_ls_R_factor_all 0.0391
_refine_ls_R_factor_gt 0.0379
_refine_ls_shift/su_max 0.001
_refine_ls_shift/su_mean 0.000
_refine_ls_structure_factor_coef Fsqd
_refine_ls_weighting_details 'w=1/[\s^2^(Fo^2^)+(0.0688P)^2^+4.9230P] where P=(Fo^2^+2Fc^2^)/3'
_refine_ls_weighting_scheme calc
_refine_ls_wR_factor_gt 0.1045
_refine_ls_wR_factor_ref 0.1054
_reflns_Friedel_coverage 0.000
_reflns_number_gt 8463
_reflns_number_total 8946
_reflns_threshold_expression 'I > 2\s(I)'
_cod_data_source_file d2dt03687h3.cif
_cod_data_source_block '[Sn(OTf)(P(CH2CH2PPh2)3)][OTf]'
_cod_depositor_comments 'Adding full bibliography for 7712208--7712219.cif.'
_cod_database_code 7712215
_shelx_shelxl_version_number 2018/3
_chemical_oxdiff_formula SnS2O6F6P4C44H42
_shelx_space_group_comment
;
The symmetry employed for this shelxl refinement is uniquely defined
by the following loop, which should always be used as a source of
symmetry information in preference to the above space-group names.
They are only intended as comments.
;
_shelx_estimated_absorpt_t_max 0.514
_shelx_estimated_absorpt_t_min 0.149
_olex2_refinement_description
;
1. Fixed Uiso
 At 1.2 times of:
  All C(H) groups, All C(H,H) groups
2.a Secondary CH2 refined with riding coordinates:
 C13(H13A,H13B), C14(H14A,H14B), C15(H15A,H15B), C16(H16A,H16B), C29(H29A,
 H29B), C30(H30A,H30B), C45(H45A,H45B)
2.b Aromatic/amide H refined with riding coordinates:
 C2(H2), C3(H3), C4(H4), C5(H5), C6(H6), C8(H8), C9(H9), C10(H10), C11(H11),
 C12(H12), C18(H18), C19(H19), C20(H20), C21(H21), C22(H22), C24(H24), C25(H25),
  C26(H26), C27(H27), C28(H28), C32(H32), C33(H33), C34(H34), C35(H35),
 C36(H36), C38(H38), C39(H39), C40(H40), C41(H41), C42(H42)
;
_olex2_submission_special_instructions 'No special instructions were received'
_oxdiff_exptl_absorpt_empirical_details
;
Empirical correction (ABSPACK) includes:
- Absorption correction using spherical harmonics
- Frame scaling
;
_oxdiff_exptl_absorpt_empirical_full_max 2.956
_oxdiff_exptl_absorpt_empirical_full_min 0.627

loop_
_space_group_symop_operation_xyz
'x, y, z'
'-x, y+1/2, -z+1/2'
'-x, -y, -z'
'x, -y-1/2, z-1/2'

loop_
_atom_site_label
_atom_site_type_symbol
_atom_site_fract_x
_atom_site_fract_y
_atom_site_fract_z
_atom_site_U_iso_or_equiv
_atom_site_adp_type
_atom_site_occupancy
_atom_site_site_symmetry_order
_atom_site_calc_flag
_atom_site_refinement_flags_posn
_atom_site_refinement_flags_adp
_atom_site_refinement_flags_occupancy
_atom_site_disorder_assembly
_atom_site_disorder_group
Sn1 Sn 0.31592(2) 0.14680(2) 0.28329(2) 0.02589(8) Uani 1 1 d . . . . .
S1 S 0.37863(4) 0.23947(5) 0.43873(3) 0.02768(15) Uani 1 1 d . . . . .
S2 S 0.28103(5) -0.11575(5) 0.30141(4) 0.03569(17) Uani 1 1 d . . . . .
P1 P 0.48040(4) 0.14457(4) 0.27139(3) 0.02275(15) Uani 1 1 d . . . . .
P2 P 0.34515(4) 0.30640(4) 0.22451(3) 0.02415(15) Uani 1 1 d . . . . .
P3 P 0.25545(4) 0.12365(5) 0.15295(3) 0.02600(15) Uani 1 1 d . . . . .
P4 P 0.15659(5) 0.38292(5) 0.26082(4) 0.03212(17) Uani 1 1 d . . . . .
F1 F 0.53225(12) 0.18567(15) 0.47782(9) 0.0440(5) Uani 1 1 d . . . . .
F2 F 0.46678(11) 0.23900(14) 0.55052(8) 0.0387(4) Uani 1 1 d . . . . .
F3 F 0.51392(14) 0.33107(14) 0.48521(9) 0.0494(5) Uani 1 1 d . . . . .
F4 F 0.2427(2) -0.2011(3) 0.40007(15) 0.1101(13) Uani 1 1 d . . . . .
F5 F 0.37343(19) -0.1886(2) 0.39712(12) 0.0805(9) Uani 1 1 d . . . . .
F6 F 0.3060(2) -0.0712(2) 0.42044(11) 0.0845(10) Uani 1 1 d . . . . .
O1 O 0.40218(13) 0.24942(14) 0.37548(9) 0.0297(4) Uani 1 1 d . . . . .
O2 O 0.35083(15) 0.14842(16) 0.45186(12) 0.0435(6) Uani 1 1 d . . . . .
O3 O 0.33088(15) 0.31550(18) 0.45759(10) 0.0443(6) Uani 1 1 d . . . . .
O4 O 0.34883(18) -0.05453(18) 0.29205(12) 0.0516(6) Uani 1 1 d . . . . .
O5 O 0.20156(17) -0.0694(2) 0.29539(13) 0.0546(7) Uani 1 1 d . . . . .
O6 O 0.28334(15) -0.20197(15) 0.26938(11) 0.0404(5) Uani 1 1 d . . . . .
C1 C 0.50954(17) 0.09303(18) 0.20038(13) 0.0246(5) Uani 1 1 d . . . . .
C2 C 0.46315(17) 0.01782(19) 0.17386(13) 0.0267(6) Uani 1 1 d . . . . .
H2 H 0.417842 -0.005059 0.193221 0.032 Uiso 1 1 calc R U . . .
C3 C 0.48324(19) -0.0235(2) 0.11920(14) 0.0314(6) Uani 1 1 d . . . . .
H3 H 0.451660 -0.074611 0.101238 0.038 Uiso 1 1 calc R U . . .
C4 C 0.54955(19) 0.0099(2) 0.09086(14) 0.0315(6) Uani 1 1 d . . . . .
H4 H 0.563359 -0.018202 0.053493 0.038 Uiso 1 1 calc R U . . .
C5 C 0.5956(2) 0.0847(2) 0.11748(14) 0.0315(6) Uani 1 1 d . . . . .
H5 H 0.640975 0.107438 0.098112 0.038 Uiso 1 1 calc R U . . .
C6 C 0.57603(19) 0.12619(19) 0.17191(14) 0.0275(6) Uani 1 1 d . . . . .
H6 H 0.607858 0.177147 0.189785 0.033 Uiso 1 1 calc R U . . .
C7 C 0.54725(17) 0.09328(18) 0.33685(13) 0.0245(5) Uani 1 1 d . . . . .
C8 C 0.63298(19) 0.1108(2) 0.34546(14) 0.0304(6) Uani 1 1 d . . . . .
H8 H 0.656390 0.150389 0.317118 0.036 Uiso 1 1 calc R U . . .
C9 C 0.6839(2) 0.0701(2) 0.39572(15) 0.0342(7) Uani 1 1 d . . . . .
H9 H 0.742281 0.081733 0.401718 0.041 Uiso 1 1 calc R U . . .
C10 C 0.6494(2) 0.0124(2) 0.43713(14) 0.0338(7) Uani 1 1 d . . . . .
H10 H 0.684231 -0.014812 0.471649 0.041 Uiso 1 1 calc R U . . .
C11 C 0.5647(2) -0.0055(2) 0.42837(14) 0.0328(6) Uani 1 1 d . . . . .
H11 H 0.541597 -0.045467 0.456624 0.039 Uiso 1 1 calc R U . . .
C12 C 0.51326(19) 0.03472(19) 0.37850(13) 0.0277(6) Uani 1 1 d . . . . .
H12 H 0.455024 0.022458 0.372671 0.033 Uiso 1 1 calc R U . . .
C13 C 0.51164(17) 0.26570(18) 0.26802(13) 0.0252(5) Uani 1 1 d . . . . .
H13A H 0.506191 0.296452 0.308611 0.030 Uiso 1 1 calc R U . . .
H13B H 0.570716 0.269633 0.260917 0.030 Uiso 1 1 calc R U . . .
C14 C 0.45587(17) 0.31406(19) 0.21404(14) 0.0266(6) Uani 1 1 d . . . . .
H14A H 0.464028 0.285231 0.173338 0.032 Uiso 1 1 calc R U . . .
H14B H 0.472263 0.379731 0.212545 0.032 Uiso 1 1 calc R U . . .
C15 C 0.28926(19) 0.31114(19) 0.14403(13) 0.0293(6) Uani 1 1 d . . . . .
H15A H 0.229892 0.326065 0.145670 0.035 Uiso 1 1 calc R U . . .
H15B H 0.313159 0.360857 0.120323 0.035 Uiso 1 1 calc R U . . .
C16 C 0.29502(19) 0.2188(2) 0.10915(13) 0.0296(6) Uani 1 1 d . . . . .
H16A H 0.353883 0.206624 0.103936 0.036 Uiso 1 1 calc R U . . .
H16B H 0.262179 0.222821 0.066558 0.036 Uiso 1 1 calc R U . . .
C17 C 0.1452(2) 0.14858(19) 0.15181(16) 0.0322(7) Uani 1 1 d . . . . .
C18 C 0.1066(2) 0.1192(2) 0.20282(16) 0.0382(7) Uani 1 1 d . . . . .
H18 H 0.138092 0.086502 0.236547 0.046 Uiso 1 1 calc R U . . .
C19 C 0.0231(2) 0.1373(3) 0.2048(2) 0.0519(10) Uani 1 1 d . . . . .
H19 H -0.002771 0.116859 0.239670 0.062 Uiso 1 1 calc R U . . .
C20 C -0.0223(2) 0.1849(3) 0.1561(2) 0.0603(11) Uani 1 1 d . . . . .
H20 H -0.079456 0.198262 0.157510 0.072 Uiso 1 1 calc R U . . .
C21 C 0.0149(3) 0.2135(3) 0.1051(2) 0.0634(11) Uani 1 1 d . . . . .
H21 H -0.017035 0.246359 0.071620 0.076 Uiso 1 1 calc R U . . .
C22 C 0.0987(2) 0.1946(3) 0.10202(19) 0.0459(8) Uani 1 1 d . . . . .
H22 H 0.123608 0.213124 0.066295 0.055 Uiso 1 1 calc R U . . .
C23 C 0.25927(17) 0.02158(19) 0.10360(13) 0.0275(6) Uani 1 1 d . . . . .
C24 C 0.2549(2) 0.0260(2) 0.03866(15) 0.0364(7) Uani 1 1 d . . . . .
H24 H 0.251645 0.084208 0.017992 0.044 Uiso 1 1 calc R U . . .
C25 C 0.2553(2) -0.0545(2) 0.00364(16) 0.0440(8) Uani 1 1 d . . . . .
H25 H 0.251461 -0.051008 -0.041060 0.053 Uiso 1 1 calc R U . . .
C26 C 0.2611(2) -0.1397(2) 0.03288(17) 0.0410(8) Uani 1 1 d . . . . .
H26 H 0.261812 -0.194418 0.008505 0.049 Uiso 1 1 calc R U . . .
C27 C 0.2657(2) -0.1446(2) 0.09739(18) 0.0388(8) Uani 1 1 d . . . . .
H27 H 0.269449 -0.203011 0.117780 0.047 Uiso 1 1 calc R U . . .
C28 C 0.26510(19) -0.0648(2) 0.13290(15) 0.0324(6) Uani 1 1 d . . . . .
H28 H 0.268647 -0.068729 0.177568 0.039 Uiso 1 1 calc R U . . .
C29 C 0.32742(18) 0.4133(2) 0.26616(14) 0.0299(6) Uani 1 1 d . . . . .
H29A H 0.379825 0.430031 0.293402 0.036 Uiso 1 1 calc R U . . .
H29B H 0.315107 0.463017 0.234464 0.036 Uiso 1 1 calc R U . . .
C30 C 0.25728(19) 0.4108(2) 0.30702(14) 0.0328(6) Uani 1 1 d . . . . .
H30A H 0.253422 0.471541 0.327523 0.039 Uiso 1 1 calc R U . . .
H30B H 0.270566 0.364063 0.340714 0.039 Uiso 1 1 calc R U . . .
C31 C 0.13576(19) 0.4884(2) 0.21209(15) 0.0341(6) Uani 1 1 d . . . . .
C32 C 0.0872(2) 0.4782(2) 0.15361(17) 0.0413(7) Uani 1 1 d . . . . .
H32 H 0.068064 0.418744 0.139599 0.050 Uiso 1 1 calc R U . . .
C33 C 0.0663(2) 0.5558(3) 0.11511(17) 0.0468(9) Uani 1 1 d . . . . .
H33 H 0.032477 0.548986 0.075331 0.056 Uiso 1 1 calc R U . . .
C34 C 0.0948(2) 0.6413(2) 0.13526(19) 0.0446(8) Uani 1 1 d . . . . .
H34 H 0.080434 0.693785 0.109406 0.054 Uiso 1 1 calc R U . . .
C35 C 0.1440(2) 0.6516(2) 0.19247(19) 0.0430(8) Uani 1 1 d . . . . .
H35 H 0.164011 0.710984 0.205930 0.052 Uiso 1 1 calc R U . . .
C36 C 0.1645(2) 0.5756(2) 0.23054(16) 0.0368(7) Uani 1 1 d . . . . .
H36 H 0.198834 0.583308 0.270000 0.044 Uiso 1 1 calc R U . . .
C37 C 0.0839(2) 0.3989(2) 0.31873(15) 0.0341(6) Uani 1 1 d . . . . .
C38 C -0.0009(2) 0.3846(2) 0.29729(16) 0.0387(7) Uani 1 1 d . . . . .
H38 H -0.018294 0.368616 0.254375 0.046 Uiso 1 1 calc R U . . .
C39 C -0.0594(2) 0.3936(2) 0.33838(17) 0.0397(7) Uani 1 1 d . . . . .
H39 H -0.116802 0.384576 0.323037 0.048 Uiso 1 1 calc R U . . .
C40 C -0.0363(2) 0.4154(2) 0.40074(18) 0.0436(8) Uani 1 1 d . . . . .
H40 H -0.077141 0.420423 0.428534 0.052 Uiso 1 1 calc R U . . .
C41 C 0.0473(2) 0.4300(3) 0.42282(18) 0.0503(9) Uani 1 1 d . . . . .
H41 H 0.064075 0.445466 0.465915 0.060 Uiso 1 1 calc R U . . .
C42 C 0.1071(2) 0.4221(3) 0.38165(18) 0.0457(8) Uani 1 1 d . . . . .
H42 H 0.164263 0.432651 0.397002 0.055 Uiso 1 1 calc R U . . .
C43 C 0.47807(19) 0.24929(19) 0.49020(13) 0.0282(6) Uani 1 1 d . . . . .
C44 C 0.3014(3) -0.1454(3) 0.38425(18) 0.0513(10) Uani 1 1 d . . . . .
Cl1 Cl 0.12991(6) 0.19423(8) 0.38554(7) 0.0701(3) Uani 1 1 d . . . . .
Cl2 Cl 0.13912(7) 0.07025(12) 0.49309(5) 0.0847(4) Uani 1 1 d . . . . .
C45 C 0.1608(2) 0.0849(3) 0.41465(18) 0.0483(8) Uani 1 1 d . . . . .
H45A H 0.221335 0.076946 0.413643 0.058 Uiso 1 1 calc R U . . .
H45B H 0.130901 0.037047 0.387202 0.058 Uiso 1 1 calc R U . . .

loop_
_atom_site_aniso_label
_atom_site_aniso_U_11
_atom_site_aniso_U_22
_atom_site_aniso_U_33
_atom_site_aniso_U_23
_atom_site_aniso_U_13
_atom_site_aniso_U_12
Sn1 0.02949(12) 0.02402(12) 0.02499(12) -0.00060(6) 0.00672(8) -0.00241(6)
S1 0.0334(4) 0.0265(3) 0.0236(3) 0.0025(3) 0.0057(3) 0.0037(3)
S2 0.0443(4) 0.0325(4) 0.0306(4) -0.0008(3) 0.0065(3) -0.0016(3)
P1 0.0279(4) 0.0177(3) 0.0232(3) -0.0004(2) 0.0051(3) 0.0001(2)
P2 0.0275(3) 0.0186(3) 0.0263(3) -0.0005(2) 0.0034(3) -0.0001(2)
P3 0.0311(4) 0.0234(3) 0.0241(3) -0.0006(3) 0.0058(3) -0.0036(3)
P4 0.0323(4) 0.0287(4) 0.0354(4) -0.0032(3) 0.0046(3) 0.0005(3)
F1 0.0398(10) 0.0527(12) 0.0380(10) -0.0145(9) 0.0000(8) 0.0145(9)
F2 0.0440(10) 0.0506(11) 0.0218(8) 0.0051(7) 0.0058(7) 0.0082(8)
F3 0.0692(14) 0.0362(10) 0.0380(11) 0.0080(8) -0.0099(9) -0.0198(10)
F4 0.117(3) 0.152(3) 0.0627(18) 0.055(2) 0.0193(17) -0.025(2)
F5 0.102(2) 0.0727(17) 0.0555(14) -0.0149(12) -0.0295(14) 0.0477(16)
F6 0.144(3) 0.0708(17) 0.0355(12) -0.0134(11) 0.0001(14) 0.0467(17)
O1 0.0382(11) 0.0300(10) 0.0212(9) -0.0015(8) 0.0051(8) 0.0014(8)
O2 0.0431(13) 0.0399(13) 0.0455(14) 0.0156(10) -0.0011(11) -0.0116(10)
O3 0.0512(14) 0.0524(14) 0.0305(12) -0.0004(10) 0.0098(10) 0.0263(12)
O4 0.0637(16) 0.0433(14) 0.0480(14) -0.0046(11) 0.0087(12) -0.0167(12)
O5 0.0507(15) 0.0617(17) 0.0492(15) 0.0063(12) -0.0013(12) 0.0176(13)
O6 0.0511(13) 0.0335(12) 0.0347(12) -0.0041(9) -0.0008(10) -0.0021(10)
C1 0.0313(14) 0.0188(12) 0.0234(13) 0.0012(10) 0.0029(10) 0.0053(10)
C2 0.0295(14) 0.0226(13) 0.0275(14) -0.0004(11) 0.0028(11) 0.0023(11)
C3 0.0371(16) 0.0257(14) 0.0303(15) -0.0047(11) 0.0007(12) 0.0018(12)
C4 0.0429(16) 0.0267(14) 0.0251(14) -0.0012(11) 0.0049(12) 0.0071(12)
C5 0.0427(16) 0.0263(14) 0.0277(15) 0.0053(11) 0.0125(12) 0.0037(12)
C6 0.0370(15) 0.0189(12) 0.0271(14) 0.0027(11) 0.0061(12) 0.0006(11)
C7 0.0328(14) 0.0172(12) 0.0235(13) -0.0026(10) 0.0035(11) 0.0025(10)
C8 0.0353(15) 0.0276(15) 0.0287(15) 0.0015(12) 0.0056(12) -0.0003(12)
C9 0.0326(15) 0.0347(16) 0.0339(16) -0.0019(12) 0.0003(12) 0.0036(12)
C10 0.0478(18) 0.0268(14) 0.0257(14) -0.0025(11) 0.0008(12) 0.0103(13)
C11 0.0478(18) 0.0224(14) 0.0295(15) 0.0009(11) 0.0101(13) 0.0039(12)
C12 0.0360(15) 0.0204(13) 0.0273(14) -0.0008(11) 0.0066(11) 0.0009(11)
C13 0.0302(14) 0.0185(12) 0.0274(14) -0.0029(10) 0.0064(11) 0.0001(10)
C14 0.0303(14) 0.0199(13) 0.0304(14) 0.0003(11) 0.0075(11) -0.0012(11)
C15 0.0365(15) 0.0237(14) 0.0270(14) 0.0028(11) 0.0018(11) -0.0031(11)
C16 0.0366(15) 0.0278(14) 0.0248(14) 0.0001(11) 0.0055(11) -0.0061(12)
C17 0.0303(15) 0.0253(15) 0.0409(18) -0.0063(11) 0.0047(13) -0.0038(11)
C18 0.0372(17) 0.0392(17) 0.0397(18) -0.0064(14) 0.0110(14) -0.0053(14)
C19 0.0384(19) 0.052(2) 0.067(3) -0.0091(18) 0.0158(18) -0.0053(16)
C20 0.0344(19) 0.055(2) 0.093(3) -0.004(2) 0.013(2) 0.0020(17)
C21 0.044(2) 0.056(2) 0.085(3) 0.011(2) -0.011(2) 0.0041(18)
C22 0.0397(18) 0.0437(19) 0.053(2) 0.0074(16) 0.0002(15) -0.0035(15)
C23 0.0296(14) 0.0246(14) 0.0282(14) -0.0016(11) 0.0038(11) -0.0027(11)
C24 0.0497(18) 0.0308(16) 0.0304(16) 0.0020(12) 0.0120(13) 0.0022(13)
C25 0.062(2) 0.0429(19) 0.0296(16) -0.0047(14) 0.0143(15) 0.0047(16)
C26 0.050(2) 0.0341(17) 0.0406(19) -0.0111(13) 0.0110(15) 0.0008(14)
C27 0.0399(18) 0.0274(16) 0.049(2) 0.0004(13) 0.0062(15) -0.0020(12)
C28 0.0367(16) 0.0298(15) 0.0305(15) 0.0010(12) 0.0035(12) -0.0047(12)
C29 0.0315(14) 0.0249(14) 0.0327(15) -0.0016(12) 0.0026(11) 0.0037(11)
C30 0.0330(15) 0.0319(15) 0.0335(16) 0.0021(12) 0.0050(12) 0.0075(12)
C31 0.0303(15) 0.0385(17) 0.0342(16) 0.0014(13) 0.0074(12) 0.0055(13)
C32 0.0347(16) 0.0399(18) 0.049(2) -0.0074(15) 0.0048(14) 0.0019(14)
C33 0.0374(18) 0.066(2) 0.0344(17) 0.0004(16) -0.0028(14) 0.0111(16)
C34 0.0435(19) 0.043(2) 0.049(2) 0.0133(15) 0.0139(16) 0.0123(15)
C35 0.0387(18) 0.0396(19) 0.052(2) 0.0003(15) 0.0123(16) 0.0035(14)
C36 0.0349(16) 0.0396(17) 0.0362(17) -0.0015(13) 0.0056(13) 0.0056(13)
C37 0.0370(16) 0.0278(15) 0.0381(17) 0.0009(12) 0.0075(13) 0.0000(12)
C38 0.0385(17) 0.0388(17) 0.0390(17) 0.0008(14) 0.0064(13) 0.0005(14)
C39 0.0347(17) 0.0372(17) 0.0483(19) 0.0028(14) 0.0097(14) 0.0000(13)
C40 0.0445(19) 0.0395(18) 0.050(2) -0.0021(15) 0.0174(15) 0.0038(15)
C41 0.052(2) 0.059(2) 0.0398(19) -0.0100(17) 0.0055(16) 0.0032(17)
C42 0.0363(17) 0.055(2) 0.046(2) -0.0054(16) 0.0062(14) -0.0002(15)
C43 0.0415(16) 0.0208(13) 0.0233(14) -0.0004(10) 0.0086(12) 0.0013(11)
C44 0.071(3) 0.047(2) 0.0346(19) 0.0026(15) 0.0027(18) 0.0122(18)
Cl1 0.0481(5) 0.0548(6) 0.1083(9) 0.0255(6) 0.0143(5) 0.0077(4)
Cl2 0.0469(5) 0.1548(13) 0.0516(6) 0.0293(7) 0.0045(4) 0.0003(7)
C45 0.0453(19) 0.047(2) 0.054(2) 0.0077(17) 0.0104(16) 0.0008(16)

loop_
_atom_type_symbol
_atom_type_description
_atom_type_scat_dispersion_real
_atom_type_scat_dispersion_imag
_atom_type_scat_source
C C 0.0181 0.0091 'International Tables Vol C Tables 4.2.6.8 and 6.1.1.4'
H H 0.0000 0.0000 'International Tables Vol C Tables 4.2.6.8 and 6.1.1.4'
Cl Cl 0.3639 0.7018 'International Tables Vol C Tables 4.2.6.8 and 6.1.1.4'
F F 0.0727 0.0534 'International Tables Vol C Tables 4.2.6.8 and 6.1.1.4'
O O 0.0492 0.0322 'International Tables Vol C Tables 4.2.6.8 and 6.1.1.4'
P P 0.2955 0.4335 'International Tables Vol C Tables 4.2.6.8 and 6.1.1.4'
S S 0.3331 0.5567 'International Tables Vol C Tables 4.2.6.8 and 6.1.1.4'
Sn Sn 0.0259 5.4591 'International Tables Vol C Tables 4.2.6.8 and 6.1.1.4'

loop_
_geom_angle_atom_site_label_1
_geom_angle_atom_site_label_2
_geom_angle_atom_site_label_3
_geom_angle
_geom_angle_site_symmetry_1
_geom_angle_site_symmetry_3
_geom_angle_publ_flag
P1 Sn1 P3 96.68(2) . . ?
P1 Sn1 O4 79.87(6) . . ?
P2 Sn1 P1 74.31(2) . . ?
P2 Sn1 P3 72.82(2) . . ?
P2 Sn1 O4 145.99(5) . . ?
P3 Sn1 O4 88.86(5) . . ?
O1 Sn1 P1 70.09(5) . . ?
O1 Sn1 P2 76.19(4) . . ?
O1 Sn1 P3 148.64(4) . . ?
O1 Sn1 O4 115.21(7) . . ?
O1 S1 C43 103.22(13) . . ?
O2 S1 O1 113.62(14) . . ?
O2 S1 O3 117.14(16) . . ?
O2 S1 C43 103.19(13) . . ?
O3 S1 O1 113.77(13) . . ?
O3 S1 C43 103.59(14) . . ?
O4 S2 C44 104.04(19) . . ?
O5 S2 O4 112.70(18) . . ?
O5 S2 C44 103.75(18) . . ?
O6 S2 O4 113.59(15) . . ?
O6 S2 O5 116.60(16) . . ?
O6 S2 C44 104.37(16) . . ?
C1 P1 Sn1 117.17(9) . . ?
C1 P1 C13 104.91(13) . . ?
C7 P1 Sn1 115.05(9) . . ?
C7 P1 C1 106.35(12) . . ?
C7 P1 C13 106.64(13) . . ?
C13 P1 Sn1 105.80(9) . . ?
C14 P2 Sn1 110.11(9) . . ?
C15 P2 Sn1 111.89(9) . . ?
C15 P2 C14 104.27(14) . . ?
C29 P2 Sn1 116.72(10) . . ?
C29 P2 C14 103.23(13) . . ?
C29 P2 C15 109.57(13) . . ?
C16 P3 Sn1 108.33(9) . . ?
C17 P3 Sn1 101.19(11) . . ?
C17 P3 C16 104.79(14) . . ?
C17 P3 C23 105.40(13) . . ?
C23 P3 Sn1 128.92(10) . . ?
C23 P3 C16 105.88(13) . . ?
C30 P4 C31 101.54(14) . . ?
C30 P4 C37 102.36(15) . . ?
C37 P4 C31 101.00(14) . . ?
S1 O1 Sn1 116.49(11) . . ?
S2 O4 Sn1 118.64(16) . . ?
C2 C1 P1 118.3(2) . . ?
C6 C1 P1 122.0(2) . . ?
C6 C1 C2 119.7(3) . . ?
C1 C2 H2 119.9 . . ?
C3 C2 C1 120.1(3) . . ?
C3 C2 H2 119.9 . . ?
C2 C3 H3 120.0 . . ?
C4 C3 C2 120.0(3) . . ?
C4 C3 H3 120.0 . . ?
C3 C4 H4 120.1 . . ?
C3 C4 C5 119.7(3) . . ?
C5 C4 H4 120.1 . . ?
C4 C5 H5 119.7 . . ?
C6 C5 C4 120.6(3) . . ?
C6 C5 H5 119.7 . . ?
C1 C6 H6 120.1 . . ?
C5 C6 C1 119.8(3) . . ?
C5 C6 H6 120.1 . . ?
C8 C7 P1 120.3(2) . . ?
C12 C7 P1 119.8(2) . . ?
C12 C7 C8 119.9(3) . . ?
C7 C8 H8 120.1 . . ?
C9 C8 C7 119.7(3) . . ?
C9 C8 H8 120.1 . . ?
C8 C9 H9 120.0 . . ?
C10 C9 C8 119.9(3) . . ?
C10 C9 H9 120.0 . . ?
C9 C10 H10 119.8 . . ?
C11 C10 C9 120.4(3) . . ?
C11 C10 H10 119.8 . . ?
C10 C11 H11 119.9 . . ?
C10 C11 C12 120.2(3) . . ?
C12 C11 H11 119.9 . . ?
C7 C12 H12 120.1 . . ?
C11 C12 C7 119.9(3) . . ?
C11 C12 H12 120.1 . . ?
P1 C13 H13A 109.8 . . ?
P1 C13 H13B 109.8 . . ?
H13A C13 H13B 108.3 . . ?
C14 C13 P1 109.35(19) . . ?
C14 C13 H13A 109.8 . . ?
C14 C13 H13B 109.8 . . ?
P2 C14 H14A 109.4 . . ?
P2 C14 H14B 109.4 . . ?
C13 C14 P2 111.28(19) . . ?
C13 C14 H14A 109.4 . . ?
C13 C14 H14B 109.4 . . ?
H14A C14 H14B 108.0 . . ?
P2 C15 H15A 109.3 . . ?
P2 C15 H15B 109.3 . . ?
H15A C15 H15B 108.0 . . ?
C16 C15 P2 111.5(2) . . ?
C16 C15 H15A 109.3 . . ?
C16 C15 H15B 109.3 . . ?
P3 C16 H16A 109.4 . . ?
P3 C16 H16B 109.4 . . ?
C15 C16 P3 110.99(19) . . ?
C15 C16 H16A 109.4 . . ?
C15 C16 H16B 109.4 . . ?
H16A C16 H16B 108.0 . . ?
C18 C17 P3 118.2(3) . . ?
C22 C17 P3 122.3(3) . . ?
C22 C17 C18 119.5(3) . . ?
C17 C18 H18 119.6 . . ?
C19 C18 C17 120.8(4) . . ?
C19 C18 H18 119.6 . . ?
C18 C19 H19 120.2 . . ?
C20 C19 C18 119.5(4) . . ?
C20 C19 H19 120.2 . . ?
C19 C20 H20 119.8 . . ?
C19 C20 C21 120.3(4) . . ?
C21 C20 H20 119.8 . . ?
C20 C21 H21 119.6 . . ?
C20 C21 C22 120.8(4) . . ?
C22 C21 H21 119.6 . . ?
C17 C22 C21 119.1(4) . . ?
C17 C22 H22 120.4 . . ?
C21 C22 H22 120.4 . . ?
C24 C23 P3 122.8(2) . . ?
C24 C23 C28 118.9(3) . . ?
C28 C23 P3 118.3(2) . . ?
C23 C24 H24 120.0 . . ?
C23 C24 C25 119.9(3) . . ?
C25 C24 H24 120.0 . . ?
C24 C25 H25 119.5 . . ?
C26 C25 C24 120.9(3) . . ?
C26 C25 H25 119.5 . . ?
C25 C26 H26 120.3 . . ?
C27 C26 C25 119.5(3) . . ?
C27 C26 H26 120.3 . . ?
C26 C27 H27 119.9 . . ?
C26 C27 C28 120.2(3) . . ?
C28 C27 H27 119.9 . . ?
C23 C28 H28 119.7 . . ?
C27 C28 C23 120.6(3) . . ?
C27 C28 H28 119.7 . . ?
P2 C29 H29A 108.3 . . ?
P2 C29 H29B 108.3 . . ?
H29A C29 H29B 107.4 . . ?
C30 C29 P2 115.9(2) . . ?
C30 C29 H29A 108.3 . . ?
C30 C29 H29B 108.3 . . ?
P4 C30 H30A 109.2 . . ?
P4 C30 H30B 109.2 . . ?
C29 C30 P4 112.0(2) . . ?
C29 C30 H30A 109.2 . . ?
C29 C30 H30B 109.2 . . ?
H30A C30 H30B 107.9 . . ?
C32 C31 P4 117.0(3) . . ?
C36 C31 P4 124.4(2) . . ?
C36 C31 C32 118.6(3) . . ?
C31 C32 H32 120.0 . . ?
C31 C32 C33 120.1(3) . . ?
C33 C32 H32 120.0 . . ?
C32 C33 H33 120.1 . . ?
C34 C33 C32 119.7(3) . . ?
C34 C33 H33 120.1 . . ?
C33 C34 H34 119.8 . . ?
C35 C34 C33 120.5(3) . . ?
C35 C34 H34 119.8 . . ?
C34 C35 H35 120.0 . . ?
C34 C35 C36 120.0(3) . . ?
C36 C35 H35 120.0 . . ?
C31 C36 H36 119.5 . . ?
C35 C36 C31 121.1(3) . . ?
C35 C36 H36 119.5 . . ?
C38 C37 P4 116.8(2) . . ?
C42 C37 P4 124.9(3) . . ?
C42 C37 C38 118.3(3) . . ?
C37 C38 H38 119.9 . . ?
C39 C38 C37 120.3(3) . . ?
C39 C38 H38 119.9 . . ?
C38 C39 H39 119.3 . . ?
C40 C39 C38 121.3(3) . . ?
C40 C39 H39 119.3 . . ?
C39 C40 H40 120.4 . . ?
C39 C40 C41 119.2(3) . . ?
C41 C40 H40 120.4 . . ?
C40 C41 H41 120.0 . . ?
C40 C41 C42 120.0(3) . . ?
C42 C41 H41 120.0 . . ?
C37 C42 C41 120.8(3) . . ?
C37 C42 H42 119.6 . . ?
C41 C42 H42 119.6 . . ?
F1 C43 S1 112.23(19) . . ?
F1 C43 F2 107.3(2) . . ?
F1 C43 F3 107.3(3) . . ?
F2 C43 S1 110.3(2) . . ?
F3 C43 S1 112.3(2) . . ?
F3 C43 F2 107.2(2) . . ?
F4 C44 S2 110.8(3) . . ?
F5 C44 S2 110.7(3) . . ?
F5 C44 F4 107.5(4) . . ?
F5 C44 F6 106.7(3) . . ?
F6 C44 S2 111.6(3) . . ?
F6 C44 F4 109.4(4) . . ?
Cl1 C45 Cl2 111.1(2) . . ?
Cl1 C45 H45A 109.4 . . ?
Cl1 C45 H45B 109.4 . . ?
Cl2 C45 H45A 109.4 . . ?
Cl2 C45 H45B 109.4 . . ?
H45A C45 H45B 108.0 . . ?

loop_
_geom_bond_atom_site_label_1
_geom_bond_atom_site_label_2
_geom_bond_distance
_geom_bond_site_symmetry_2
_geom_bond_publ_flag
Sn1 P1 2.7085(7) . ?
Sn1 P2 2.7055(7) . ?
Sn1 P3 2.8412(7) . ?
Sn1 O1 2.698(2) . ?
Sn1 O4 2.968(3) . ?
S1 O1 1.461(2) . ?
S1 O2 1.435(2) . ?
S1 O3 1.435(2) . ?
S1 C43 1.825(3) . ?
S2 O4 1.446(3) . ?
S2 O5 1.441(3) . ?
S2 O6 1.428(2) . ?
S2 C44 1.807(4) . ?
P1 C1 1.811(3) . ?
P1 C7 1.806(3) . ?
P1 C13 1.832(3) . ?
P2 C14 1.839(3) . ?
P2 C15 1.830(3) . ?
P2 C29 1.830(3) . ?
P3 C16 1.832(3) . ?
P3 C17 1.817(3) . ?
P3 C23 1.823(3) . ?
P4 C30 1.830(3) . ?
P4 C31 1.855(3) . ?
P4 C37 1.836(3) . ?
F1 C43 1.324(3) . ?
F2 C43 1.335(3) . ?
F3 C43 1.331(3) . ?
F4 C44 1.325(5) . ?
F5 C44 1.319(5) . ?
F6 C44 1.321(5) . ?
C1 C2 1.399(4) . ?
C1 C6 1.393(4) . ?
C2 H2 0.9500 . ?
C2 C3 1.391(4) . ?
C3 H3 0.9500 . ?
C3 C4 1.390(4) . ?
C4 H4 0.9500 . ?
C4 C5 1.392(4) . ?
C5 H5 0.9500 . ?
C5 C6 1.385(4) . ?
C6 H6 0.9500 . ?
C7 C8 1.397(4) . ?
C7 C12 1.397(4) . ?
C8 H8 0.9500 . ?
C8 C9 1.392(4) . ?
C9 H9 0.9500 . ?
C9 C10 1.389(5) . ?
C10 H10 0.9500 . ?
C10 C11 1.383(5) . ?
C11 H11 0.9500 . ?
C11 C12 1.386(4) . ?
C12 H12 0.9500 . ?
C13 H13A 0.9900 . ?
C13 H13B 0.9900 . ?
C13 C14 1.533(4) . ?
C14 H14A 0.9900 . ?
C14 H14B 0.9900 . ?
C15 H15A 0.9900 . ?
C15 H15B 0.9900 . ?
C15 C16 1.541(4) . ?
C16 H16A 0.9900 . ?
C16 H16B 0.9900 . ?
C17 C18 1.395(5) . ?
C17 C22 1.387(5) . ?
C18 H18 0.9500 . ?
C18 C19 1.383(5) . ?
C19 H19 0.9500 . ?
C19 C20 1.375(6) . ?
C20 H20 0.9500 . ?
C20 C21 1.379(7) . ?
C21 H21 0.9500 . ?
C21 C22 1.393(6) . ?
C22 H22 0.9500 . ?
C23 C24 1.381(4) . ?
C23 C28 1.397(4) . ?
C24 H24 0.9500 . ?
C24 C25 1.387(5) . ?
C25 H25 0.9500 . ?
C25 C26 1.382(5) . ?
C26 H26 0.9500 . ?
C26 C27 1.372(5) . ?
C27 H27 0.9500 . ?
C27 C28 1.385(4) . ?
C28 H28 0.9500 . ?
C29 H29A 0.9900 . ?
C29 H29B 0.9900 . ?
C29 C30 1.525(4) . ?
C30 H30A 0.9900 . ?
C30 H30B 0.9900 . ?
C31 C32 1.389(5) . ?
C31 C36 1.385(5) . ?
C32 H32 0.9500 . ?
C32 C33 1.407(5) . ?
C33 H33 0.9500 . ?
C33 C34 1.372(5) . ?
C34 H34 0.9500 . ?
C34 C35 1.371(6) . ?
C35 H35 0.9500 . ?
C35 C36 1.383(5) . ?
C36 H36 0.9500 . ?
C37 C38 1.401(5) . ?
C37 C42 1.386(5) . ?
C38 H38 0.9500 . ?
C38 C39 1.384(5) . ?
C39 H39 0.9500 . ?
C39 C40 1.370(5) . ?
C40 H40 0.9500 . ?
C40 C41 1.387(5) . ?
C41 H41 0.9500 . ?
C41 C42 1.399(5) . ?
C42 H42 0.9500 . ?
Cl1 C45 1.750(4) . ?
Cl2 C45 1.772(4) . ?
C45 H45A 0.9900 . ?
C45 H45B 0.9900 . ?

loop_
_geom_torsion_atom_site_label_1
_geom_torsion_atom_site_label_2
_geom_torsion_atom_site_label_3
_geom_torsion_atom_site_label_4
_geom_torsion
_geom_torsion_site_symmetry_1
_geom_torsion_site_symmetry_2
_geom_torsion_site_symmetry_3
_geom_torsion_site_symmetry_4
_geom_torsion_publ_flag
Sn1 P1 C1 C2 -34.2(2) . . . . ?
Sn1 P1 C1 C6 145.7(2) . . . . ?
Sn1 P1 C7 C8 -161.64(19) . . . . ?
Sn1 P1 C7 C12 19.3(2) . . . . ?
Sn1 P1 C13 C14 -55.90(19) . . . . ?
Sn1 P2 C14 C13 -31.9(2) . . . . ?
Sn1 P2 C15 C16 -43.2(2) . . . . ?
Sn1 P2 C29 C30 -32.9(2) . . . . ?
Sn1 P3 C16 C15 -42.5(2) . . . . ?
Sn1 P3 C17 C18 -36.9(2) . . . . ?
Sn1 P3 C17 C22 143.7(3) . . . . ?
Sn1 P3 C23 C24 -156.9(2) . . . . ?
Sn1 P3 C23 C28 24.4(3) . . . . ?
P1 C1 C2 C3 179.7(2) . . . . ?
P1 C1 C6 C5 -179.7(2) . . . . ?
P1 C7 C8 C9 -179.3(2) . . . . ?
P1 C7 C12 C11 179.3(2) . . . . ?
P1 C13 C14 P2 58.3(2) . . . . ?
P2 C15 C16 P3 56.7(3) . . . . ?
P2 C29 C30 P4 -59.4(3) . . . . ?
P3 C17 C18 C19 179.2(3) . . . . ?
P3 C17 C22 C21 -178.4(3) . . . . ?
P3 C23 C24 C25 -177.8(3) . . . . ?
P3 C23 C28 C27 178.1(2) . . . . ?
P4 C31 C32 C33 177.6(3) . . . . ?
P4 C31 C36 C35 -177.8(3) . . . . ?
P4 C37 C38 C39 178.8(3) . . . . ?
P4 C37 C42 C41 -178.0(3) . . . . ?
O1 S1 C43 F1 -58.8(2) . . . . ?
O1 S1 C43 F2 -178.37(18) . . . . ?
O1 S1 C43 F3 62.1(2) . . . . ?
O2 S1 O1 Sn1 33.00(17) . . . . ?
O2 S1 C43 F1 59.8(2) . . . . ?
O2 S1 C43 F2 -59.8(2) . . . . ?
O2 S1 C43 F3 -179.3(2) . . . . ?
O3 S1 O1 Sn1 -104.45(15) . . . . ?
O3 S1 C43 F1 -177.6(2) . . . . ?
O3 S1 C43 F2 62.8(2) . . . . ?
O3 S1 C43 F3 -56.7(2) . . . . ?
O4 S2 C44 F4 179.2(3) . . . . ?
O4 S2 C44 F5 -61.7(3) . . . . ?
O4 S2 C44 F6 57.0(4) . . . . ?
O5 S2 O4 Sn1 9.1(2) . . . . ?
O5 S2 C44 F4 61.1(3) . . . . ?
O5 S2 C44 F5 -179.8(3) . . . . ?
O5 S2 C44 F6 -61.1(4) . . . . ?
O6 S2 O4 Sn1 144.53(14) . . . . ?
O6 S2 C44 F4 -61.5(3) . . . . ?
O6 S2 C44 F5 57.7(3) . . . . ?
O6 S2 C44 F6 176.4(3) . . . . ?
C1 P1 C7 C8 66.9(2) . . . . ?
C1 P1 C7 C12 -112.2(2) . . . . ?
C1 P1 C13 C14 68.6(2) . . . . ?
C1 C2 C3 C4 0.0(4) . . . . ?
C2 C1 C6 C5 0.2(4) . . . . ?
C2 C3 C4 C5 0.1(4) . . . . ?
C3 C4 C5 C6 -0.1(4) . . . . ?
C4 C5 C6 C1 -0.1(4) . . . . ?
C6 C1 C2 C3 -0.2(4) . . . . ?
C7 P1 C1 C2 96.1(2) . . . . ?
C7 P1 C1 C6 -84.0(2) . . . . ?
C7 P1 C13 C14 -178.84(18) . . . . ?
C7 C8 C9 C10 -0.1(4) . . . . ?
C8 C7 C12 C11 0.3(4) . . . . ?
C8 C9 C10 C11 0.6(4) . . . . ?
C9 C10 C11 C12 -0.6(4) . . . . ?
C10 C11 C12 C7 0.2(4) . . . . ?
C12 C7 C8 C9 -0.3(4) . . . . ?
C13 P1 C1 C2 -151.1(2) . . . . ?
C13 P1 C1 C6 28.8(3) . . . . ?
C13 P1 C7 C8 -44.7(3) . . . . ?
C13 P1 C7 C12 136.3(2) . . . . ?
C14 P2 C15 C16 75.8(2) . . . . ?
C14 P2 C29 C30 -153.8(2) . . . . ?
C15 P2 C14 C13 -152.07(19) . . . . ?
C15 P2 C29 C30 95.6(2) . . . . ?
C16 P3 C17 C18 -149.5(2) . . . . ?
C16 P3 C17 C22 31.1(3) . . . . ?
C16 P3 C23 C24 -26.4(3) . . . . ?
C16 P3 C23 C28 155.0(2) . . . . ?
C17 P3 C16 C15 64.9(2) . . . . ?
C17 P3 C23 C24 84.3(3) . . . . ?
C17 P3 C23 C28 -94.3(3) . . . . ?
C17 C18 C19 C20 -0.2(6) . . . . ?
C18 C17 C22 C21 2.2(5) . . . . ?
C18 C19 C20 C21 0.9(6) . . . . ?
C19 C20 C21 C22 0.0(7) . . . . ?
C20 C21 C22 C17 -1.6(6) . . . . ?
C22 C17 C18 C19 -1.4(5) . . . . ?
C23 P3 C16 C15 176.1(2) . . . . ?
C23 P3 C17 C18 99.0(3) . . . . ?
C23 P3 C17 C22 -80.4(3) . . . . ?
C23 C24 C25 C26 -0.9(5) . . . . ?
C24 C23 C28 C27 -0.6(5) . . . . ?
C24 C25 C26 C27 0.6(6) . . . . ?
C25 C26 C27 C28 -0.3(5) . . . . ?
C26 C27 C28 C23 0.3(5) . . . . ?
C28 C23 C24 C25 0.8(5) . . . . ?
C29 P2 C14 C13 93.4(2) . . . . ?
C29 P2 C15 C16 -174.3(2) . . . . ?
C30 P4 C31 C32 151.7(2) . . . . ?
C30 P4 C31 C36 -29.1(3) . . . . ?
C30 P4 C37 C38 178.6(2) . . . . ?
C30 P4 C37 C42 -2.7(3) . . . . ?
C31 P4 C30 C29 -69.1(2) . . . . ?
C31 P4 C37 C38 74.0(3) . . . . ?
C31 P4 C37 C42 -107.3(3) . . . . ?
C31 C32 C33 C34 0.8(5) . . . . ?
C32 C31 C36 C35 1.4(5) . . . . ?
C32 C33 C34 C35 0.4(5) . . . . ?
C33 C34 C35 C36 -0.6(5) . . . . ?
C34 C35 C36 C31 -0.3(5) . . . . ?
C36 C31 C32 C33 -1.6(5) . . . . ?
C37 P4 C30 C29 -173.2(2) . . . . ?
C37 P4 C31 C32 -103.1(3) . . . . ?
C37 P4 C31 C36 76.2(3) . . . . ?
C37 C38 C39 C40 -0.9(5) . . . . ?
C38 C37 C42 C41 0.6(5) . . . . ?
C38 C39 C40 C41 1.0(5) . . . . ?
C39 C40 C41 C42 -0.3(6) . . . . ?
C40 C41 C42 C37 -0.5(6) . . . . ?
C42 C37 C38 C39 0.0(5) . . . . ?
C43 S1 O1 Sn1 144.01(12) . . . . ?
C44 S2 O4 Sn1 -102.62(17) . . . . ?
